data_4334912
loop_
_publ_author_name
'Cyril Bachmann'
'Miguel Guttentag'
'Bernhard Spingler'
'Roger Alberto'

_publ_section_title
;
 3d Element Complexes of Pentadentate Bipyridine-Pyridine-Based Ligand
 Scaffolds: Structures and Photocatalytic Activities
;
_journal_name_full 'Inorganic Chemistry'
_journal_page_first 6055
_journal_page_last 6061
_journal_paper_doi 10.1021/ic4004017
_journal_volume 52
_journal_year 2013
_chemical_formula_sum 'C26 H19 Br2 Fe N5 O'
_chemical_formula_weight 633.13
_chemical_name_systematic
; 
 ? 
;
_space_group_IT_number 2
_symmetry_cell_setting triclinic
_symmetry_space_group_name_Hall '-P 1'
_symmetry_space_group_name_H-M 'P -1'
_atom_sites_solution_hydrogens geom
_atom_sites_solution_primary direct
_atom_sites_solution_secondary difmap
_audit_creation_method SHELXL-97
_cell_angle_alpha 88.938(5)
_cell_angle_beta 65.727(7)
_cell_angle_gamma 63.003(7)
_cell_formula_units_Z 2
_cell_length_a 10.9960(9)
_cell_length_b 11.2090(6)
_cell_length_c 12.2723(8)
_cell_measurement_reflns_used 4995
_cell_measurement_temperature 183(2)
_cell_measurement_theta_max 30.7667
_cell_measurement_theta_min 2.4854
_cell_volume 1202.04(19)
_computing_cell_refinement 'CrysAlis^Pro^ (Oxford, 2007)'
_computing_data_collection 'CrysAlis^Pro^ (Oxford, 2007)'
_computing_data_reduction 'CrysAlis^Pro^ (Oxford, 2007)'
_computing_molecular_graphics 'ORTEP-3 (Farrugia, 1997)'
_computing_publication_material 'SHELXL-97 (Sheldrick, 2008)'
_computing_structure_refinement 'SHELXL-97 (Sheldrick, 2008)'
_computing_structure_solution 'SIR-97 (Altomare, 1999)'
_diffrn_ambient_temperature 183(2)
_diffrn_detector_area_resol_mean 10.4498
_diffrn_measured_fraction_theta_full 0.998
_diffrn_measured_fraction_theta_max 0.873
_diffrn_measurement_device_type 'Oxford Xcalibur Ruby CCD'
_diffrn_measurement_method '\o oscillation scan'
_diffrn_radiation_monochromator graphite
_diffrn_radiation_source 'fine-focus sealed tube'
_diffrn_radiation_type MoK\a
_diffrn_radiation_wavelength 0.71073
_diffrn_reflns_av_R_equivalents 0.0358
_diffrn_reflns_av_sigmaI/netI 0.0636
_diffrn_reflns_limit_h_max 15
_diffrn_reflns_limit_h_min -10
_diffrn_reflns_limit_k_max 16
_diffrn_reflns_limit_k_min -13
_diffrn_reflns_limit_l_max 17
_diffrn_reflns_limit_l_min -11
_diffrn_reflns_number 13264
_diffrn_reflns_theta_full 28.22
_diffrn_reflns_theta_max 30.84
_diffrn_reflns_theta_min 2.49
_exptl_absorpt_coefficient_mu 3.982
_exptl_absorpt_correction_T_max 0.8257
_exptl_absorpt_correction_T_min 0.5290
_exptl_absorpt_correction_type multi-scan
_exptl_absorpt_process_details
;
CrysAlisPro, Agilent Technologies,
Version 1.171.35.19 (release 27-10-2011 CrysAlis171 .NET)
(compiled Oct 27 2011,15:02:11)
empirical absorption correction using spherical harmonics,
 implemented in SCALE3 ABSPACK scaling algorithm.
;
_exptl_crystal_colour 'dark red'
_exptl_crystal_density_diffrn 1.749
_exptl_crystal_description block
_exptl_crystal_F_000 628
_exptl_crystal_size_max 0.16
_exptl_crystal_size_mid 0.08
_exptl_crystal_size_min 0.05
_refine_diff_density_max 0.637
_refine_diff_density_min -0.645
_refine_diff_density_rms 0.097
_refine_ls_extinction_method none
_refine_ls_goodness_of_fit_ref 1.028
_refine_ls_hydrogen_treatment mixed
_refine_ls_matrix_type full
_refine_ls_number_parameters 320
_refine_ls_number_reflns 6602
_refine_ls_number_restraints 0
_refine_ls_restrained_S_all 1.028
_refine_ls_R_factor_all 0.0692
_refine_ls_R_factor_gt 0.0450
_refine_ls_shift/su_max 0.001
_refine_ls_shift/su_mean 0.000
_refine_ls_structure_factor_coef Fsqd
_refine_ls_weighting_details 'calc w=1/[\s^2^(Fo^2^)+(0.0273P)^2^+0.2529P] where P=(Fo^2^+2Fc^2^)/3'
_refine_ls_weighting_scheme calc
_refine_ls_wR_factor_gt 0.0775
_refine_ls_wR_factor_ref 0.0873
_reflns_number_gt 4997
_reflns_number_total 6602
_reflns_threshold_expression >2sigma(I)
_cod_data_source_file ic4004017_2b.cif
_cod_data_source_block cb140212
_cod_database_code 4334912

loop_
_symmetry_equiv_pos_as_xyz
'x, y, z'
'-x, -y, -z'

loop_
_atom_site_label
_atom_site_type_symbol
_atom_site_fract_x
_atom_site_fract_y
_atom_site_fract_z
_atom_site_U_iso_or_equiv
_atom_site_adp_type
_atom_site_occupancy
_atom_site_symmetry_multiplicity
_atom_site_calc_flag
_atom_site_refinement_flags
C1 C 0.6764(3) 0.1117(3) 0.2688(3) 0.0246(6) Uani 1 1 d .
H1A H 0.6036 0.1524 0.2380 0.030 Uiso 1 1 calc R
C2 C 0.6757(4) 0.0074(3) 0.3311(3) 0.0278(7) Uani 1 1 d .
H2A H 0.6014 -0.0200 0.3454 0.033 Uiso 1 1 calc R
C3 C 0.7846(4) -0.0558(3) 0.3719(3) 0.0277(7) Uani 1 1 d .
H3A H 0.7882 -0.1290 0.4131 0.033 Uiso 1 1 calc R
C4 C 0.8884(3) -0.0107(3) 0.3519(3) 0.0245(6) Uani 1 1 d .
H4A H 0.9655 -0.0535 0.3782 0.029 Uiso 1 1 calc R
C5 C 0.8789(3) 0.0972(3) 0.2934(2) 0.0205(6) Uani 1 1 d .
C6 C 0.9803(3) 0.1608(3) 0.2822(3) 0.0218(6) Uani 1 1 d .
C7 C 0.8739(3) 0.3082(3) 0.3574(2) 0.0200(6) Uani 1 1 d .
C8 C 0.8790(3) 0.3498(3) 0.4604(3) 0.0259(7) Uani 1 1 d .
H8A H 0.9508 0.2874 0.4858 0.031 Uiso 1 1 calc R
C9 C 0.7788(3) 0.4824(3) 0.5256(3) 0.0273(7) Uani 1 1 d .
H9A H 0.7838 0.5134 0.5944 0.033 Uiso 1 1 calc R
C10 C 0.6712(3) 0.5699(3) 0.4902(3) 0.0272(7) Uani 1 1 d .
H10A H 0.6002 0.6614 0.5348 0.033 Uiso 1 1 calc R
C11 C 0.6686(3) 0.5216(3) 0.3880(2) 0.0205(6) Uani 1 1 d .
C12 C 0.5513(3) 0.6022(3) 0.3464(2) 0.0236(6) Uani 1 1 d .
C13 C 0.4476(4) 0.7400(3) 0.3950(3) 0.0354(8) Uani 1 1 d .
H13A H 0.4511 0.7881 0.4556 0.042 Uiso 1 1 calc R
C14 C 0.3381(4) 0.8066(4) 0.3538(3) 0.0442(9) Uani 1 1 d .
H14A H 0.2669 0.9015 0.3847 0.053 Uiso 1 1 calc R
C15 C 0.3343(4) 0.7336(4) 0.2682(3) 0.0393(9) Uani 1 1 d .
H15A H 0.2586 0.7768 0.2406 0.047 Uiso 1 1 calc R
C16 C 0.4412(3) 0.5974(3) 0.2225(3) 0.0307(7) Uani 1 1 d .
H16A H 0.4373 0.5476 0.1634 0.037 Uiso 1 1 calc R
C17 C 0.7499(4) 0.5400(3) -0.0297(3) 0.0338(8) Uani 1 1 d .
H17A H 0.6444 0.5948 0.0253 0.041 Uiso 1 1 calc R
C18 C 0.8025(4) 0.5665(4) -0.1455(3) 0.0371(8) Uani 1 1 d .
H18A H 0.7353 0.6382 -0.1691 0.044 Uiso 1 1 calc R
C19 C 0.9540(4) 0.4867(4) -0.2255(3) 0.0404(9) Uani 1 1 d .
H19A H 0.9935 0.5007 -0.3065 0.048 Uiso 1 1 calc R
C20 C 1.0492(4) 0.3851(4) -0.1867(3) 0.0342(8) Uani 1 1 d .
H20A H 1.1550 0.3298 -0.2404 0.041 Uiso 1 1 calc R
C21 C 0.9879(4) 0.3651(3) -0.0683(3) 0.0252(6) Uani 1 1 d .
C22 C 1.0815(3) 0.2591(3) -0.0197(3) 0.0239(6) Uani 1 1 d .
C23 C 1.2394(4) 0.1833(3) -0.0795(3) 0.0315(7) Uani 1 1 d .
H23A H 1.2947 0.1971 -0.1570 0.038 Uiso 1 1 calc R
C24 C 1.3160(4) 0.0875(3) -0.0258(3) 0.0347(8) Uani 1 1 d .
H24A H 1.4237 0.0302 -0.0684 0.042 Uiso 1 1 calc R
C25 C 1.2339(3) 0.0760(3) 0.0909(3) 0.0287(7) Uani 1 1 d .
H25A H 1.2845 0.0126 0.1305 0.034 Uiso 1 1 calc R
C26 C 1.0761(3) 0.1592(3) 0.1486(3) 0.0222(6) Uani 1 1 d .
N1 N 0.7754(3) 0.1577(2) 0.2501(2) 0.0210(5) Uani 1 1 d .
N2 N 0.7703(3) 0.3941(2) 0.3218(2) 0.0199(5) Uani 1 1 d .
N3 N 0.5515(3) 0.5315(2) 0.2583(2) 0.0237(5) Uani 1 1 d .
N4 N 0.8388(3) 0.4416(3) 0.0098(2) 0.0258(5) Uani 1 1 d .
N5 N 1.0005(3) 0.2431(2) 0.0919(2) 0.0207(5) Uani 1 1 d .
O1 O 1.0764(2) 0.0822(2) 0.33368(19) 0.0259(5) Uani 1 1 d .
H26 H 1.137(4) 0.112(4) 0.328(3) 0.047(11) Uiso 1 1 d .
Fe1 Fe 0.75592(5) 0.33515(4) 0.16033(4) 0.02018(10) Uani 1 1 d .
Br1 Br 0.66477(4) 0.26748(4) 0.02864(3) 0.03934(11) Uani 1 1 d .
Br2 Br 1.30064(4) 0.17907(4) 0.33863(3) 0.03400(10) Uani 1 1 d .

loop_
_atom_site_aniso_label
_atom_site_aniso_U_11
_atom_site_aniso_U_22
_atom_site_aniso_U_33
_atom_site_aniso_U_23
_atom_site_aniso_U_13
_atom_site_aniso_U_12
C1 0.0256(16) 0.0251(17) 0.0252(15) 0.0055(13) -0.0142(13) -0.0116(14)
C2 0.0329(18) 0.0295(18) 0.0287(16) 0.0074(14) -0.0145(14) -0.0208(15)
C3 0.0345(18) 0.0247(17) 0.0262(16) 0.0084(13) -0.0130(14) -0.0168(15)
C4 0.0264(16) 0.0199(16) 0.0256(15) 0.0080(13) -0.0144(13) -0.0079(13)
C5 0.0200(15) 0.0176(15) 0.0215(14) 0.0040(12) -0.0099(12) -0.0069(12)
C6 0.0200(15) 0.0215(15) 0.0270(15) 0.0113(12) -0.0152(13) -0.0086(12)
C7 0.0202(15) 0.0212(15) 0.0213(14) 0.0096(12) -0.0100(12) -0.0117(13)
C8 0.0273(17) 0.0275(17) 0.0273(16) 0.0103(13) -0.0161(14) -0.0135(14)
C9 0.0304(18) 0.0330(19) 0.0216(15) 0.0042(13) -0.0132(14) -0.0168(15)
C10 0.0265(17) 0.0243(17) 0.0260(16) 0.0018(13) -0.0116(14) -0.0091(14)
C11 0.0196(15) 0.0205(16) 0.0210(14) 0.0074(12) -0.0083(12) -0.0105(13)
C12 0.0212(15) 0.0241(16) 0.0182(14) 0.0068(12) -0.0072(12) -0.0070(13)
C13 0.041(2) 0.0250(18) 0.0256(17) 0.0054(14) -0.0149(15) -0.0053(15)
C14 0.043(2) 0.029(2) 0.0264(18) 0.0068(15) -0.0139(16) 0.0074(16)
C15 0.0271(18) 0.047(2) 0.0241(17) 0.0131(16) -0.0119(15) -0.0030(16)
C16 0.0248(17) 0.0340(19) 0.0255(16) 0.0094(14) -0.0130(14) -0.0070(14)
C17 0.037(2) 0.0293(19) 0.0319(18) 0.0125(15) -0.0176(16) -0.0121(16)
C18 0.051(2) 0.037(2) 0.0382(19) 0.0225(17) -0.0276(18) -0.0267(18)
C19 0.056(3) 0.047(2) 0.0330(19) 0.0221(18) -0.0229(19) -0.035(2)
C20 0.038(2) 0.041(2) 0.0243(16) 0.0097(15) -0.0097(15) -0.0237(17)
C21 0.0326(18) 0.0285(18) 0.0186(14) 0.0064(13) -0.0104(13) -0.0192(15)
C22 0.0270(17) 0.0232(16) 0.0206(14) 0.0017(12) -0.0089(13) -0.0130(14)
C23 0.0271(18) 0.037(2) 0.0223(16) -0.0006(14) -0.0060(14) -0.0138(16)
C24 0.0199(16) 0.039(2) 0.0317(18) -0.0038(15) -0.0068(14) -0.0086(15)
C25 0.0202(16) 0.0286(18) 0.0320(17) 0.0008(14) -0.0128(14) -0.0068(14)
C26 0.0220(16) 0.0203(15) 0.0271(15) 0.0055(12) -0.0130(13) -0.0108(13)
N1 0.0212(13) 0.0208(13) 0.0225(12) 0.0052(10) -0.0117(10) -0.0097(11)
N2 0.0205(13) 0.0179(13) 0.0203(12) 0.0068(10) -0.0094(10) -0.0088(10)
N3 0.0222(13) 0.0232(14) 0.0204(12) 0.0078(10) -0.0107(11) -0.0064(11)
N4 0.0277(14) 0.0249(14) 0.0238(13) 0.0088(11) -0.0124(11) -0.0117(12)
N5 0.0220(13) 0.0203(13) 0.0191(12) 0.0041(10) -0.0089(10) -0.0101(11)
O1 0.0232(12) 0.0237(12) 0.0408(13) 0.0158(10) -0.0231(10) -0.0118(10)
Fe1 0.0209(2) 0.0194(2) 0.0213(2) 0.00659(17) -0.01243(18) -0.00822(18)
Br1 0.0642(3) 0.0383(2) 0.0423(2) 0.01843(16) -0.0403(2) -0.03156(19)
Br2 0.0340(2) 0.0447(2) 0.04032(19) 0.02055(16) -0.02422(16) -0.02613(17)

loop_
_atom_type_symbol
_atom_type_description
_atom_type_scat_dispersion_real
_atom_type_scat_dispersion_imag
_atom_type_scat_source
C C 0.0033 0.0016 'International Tables Vol C Tables 4.2.6.8 and 6.1.1.4'
H H 0.0000 0.0000 'International Tables Vol C Tables 4.2.6.8 and 6.1.1.4'
N N 0.0061 0.0033 'International Tables Vol C Tables 4.2.6.8 and 6.1.1.4'
O O 0.0106 0.0060 'International Tables Vol C Tables 4.2.6.8 and 6.1.1.4'
Fe Fe 0.3463 0.8444 'International Tables Vol C Tables 4.2.6.8 and 6.1.1.4'
Br Br -0.2901 2.4595 'International Tables Vol C Tables 4.2.6.8 and 6.1.1.4'

loop_
_geom_angle_atom_site_label_1
_geom_angle_atom_site_label_2
_geom_angle_atom_site_label_3
_geom_angle
N1 C1 C2 122.9(3)
N1 C1 H1A 118.5
C2 C1 H1A 118.5
C3 C2 C1 118.9(3)
C3 C2 H2A 120.5
C1 C2 H2A 120.5
C2 C3 C4 118.8(3)
C2 C3 H3A 120.6
C4 C3 H3A 120.6
C5 C4 C3 119.3(3)
C5 C4 H4A 120.4
C3 C4 H4A 120.4
N1 C5 C4 122.6(2)
N1 C5 C6 116.5(2)
C4 C5 C6 120.8(2)
O1 C6 C5 106.1(2)
O1 C6 C7 110.2(2)
C5 C6 C7 107.3(2)
O1 C6 C26 110.3(2)
C5 C6 C26 112.0(2)
C7 C6 C26 110.8(2)
N2 C7 C8 121.2(3)
N2 C7 C6 116.8(2)
C8 C7 C6 121.9(2)
C9 C8 C7 119.3(3)
C9 C8 H8A 120.3
C7 C8 H8A 120.3
C8 C9 C10 119.5(3)
C8 C9 H9A 120.3
C10 C9 H9A 120.3
C9 C10 C11 118.7(3)
C9 C10 H10A 120.6
C11 C10 H10A 120.6
N2 C11 C10 121.7(3)
N2 C11 C12 114.5(2)
C10 C11 C12 123.7(3)
N3 C12 C13 122.0(3)
N3 C12 C11 115.4(2)
C13 C12 C11 122.6(3)
C12 C13 C14 118.9(3)
C12 C13 H13A 120.6
C14 C13 H13A 120.6
C15 C14 C13 119.1(3)
C15 C14 H14A 120.5
C13 C14 H14A 120.5
C14 C15 C16 119.4(3)
C14 C15 H15A 120.3
C16 C15 H15A 120.3
N3 C16 C15 122.6(3)
N3 C16 H16A 118.7
C15 C16 H16A 118.7
N4 C17 C18 123.9(3)
N4 C17 H17A 118.0
C18 C17 H17A 118.0
C19 C18 C17 118.2(3)
C19 C18 H18A 120.9
C17 C18 H18A 120.9
C18 C19 C20 119.2(3)
C18 C19 H19A 120.4
C20 C19 H19A 120.4
C19 C20 C21 119.3(3)
C19 C20 H20A 120.4
C21 C20 H20A 120.4
N4 C21 C20 121.8(3)
N4 C21 C22 115.5(2)
C20 C21 C22 122.7(3)
N5 C22 C23 121.2(3)
N5 C22 C21 114.8(3)
C23 C22 C21 124.0(3)
C24 C23 C22 119.5(3)
C24 C23 H23A 120.3
C22 C23 H23A 120.3
C23 C24 C25 119.3(3)
C23 C24 H24A 120.4
C25 C24 H24A 120.4
C24 C25 C26 118.5(3)
C24 C25 H25A 120.7
C26 C25 H25A 120.7
N5 C26 C25 122.0(3)
N5 C26 C6 117.0(2)
C25 C26 C6 121.0(2)
C1 N1 C5 117.4(2)
C1 N1 Fe1 119.88(18)
C5 N1 Fe1 122.58(18)
C11 N2 C7 119.5(2)
C11 N2 Fe1 117.36(18)
C7 N2 Fe1 123.12(18)
C16 N3 C12 117.9(3)
C16 N3 Fe1 124.5(2)
C12 N3 Fe1 116.26(18)
C17 N4 C21 117.6(3)
C17 N4 Fe1 125.2(2)
C21 N4 Fe1 112.69(18)
C26 N5 C22 119.0(2)
C26 N5 Fe1 122.78(18)
C22 N5 Fe1 117.77(18)
C6 O1 H26 110(2)
N5 Fe1 N3 138.94(9)
N5 Fe1 N2 79.01(8)
N3 Fe1 N2 74.05(8)
N5 Fe1 N1 86.06(9)
N3 Fe1 N1 117.10(9)
N2 Fe1 N1 77.99(8)
N5 Fe1 N4 72.71(9)
N3 Fe1 N4 88.19(9)
N2 Fe1 N4 110.26(8)
N1 Fe1 N4 154.69(9)
N5 Fe1 Br1 116.52(6)
N3 Fe1 Br1 97.09(6)
N2 Fe1 Br1 161.30(6)
N1 Fe1 Br1 92.14(6)
N4 Fe1 Br1 85.42(6)

loop_
_geom_bond_atom_site_label_1
_geom_bond_atom_site_label_2
_geom_bond_distance
C1 N1 1.343(3)
C1 C2 1.386(4)
C1 H1A 0.9500
C2 C3 1.377(4)
C2 H2A 0.9500
C3 C4 1.381(4)
C3 H3A 0.9500
C4 C5 1.380(4)
C4 H4A 0.9500
C5 N1 1.349(3)
C5 C6 1.537(4)
C6 O1 1.405(3)
C6 C7 1.537(4)
C6 C26 1.537(4)
C7 N2 1.347(3)
C7 C8 1.386(4)
C8 C9 1.377(4)
C8 H8A 0.9500
C9 C10 1.380(4)
C9 H9A 0.9500
C10 C11 1.392(4)
C10 H10A 0.9500
C11 N2 1.341(3)
C11 C12 1.486(4)
C12 N3 1.351(3)
C12 C13 1.384(4)
C13 C14 1.391(4)
C13 H13A 0.9500
C14 C15 1.369(5)
C14 H14A 0.9500
C15 C16 1.374(4)
C15 H15A 0.9500
C16 N3 1.350(4)
C16 H16A 0.9500
C17 N4 1.341(4)
C17 C18 1.381(4)
C17 H17A 0.9500
C18 C19 1.369(5)
C18 H18A 0.9500
C19 C20 1.388(5)
C19 H19A 0.9500
C20 C21 1.391(4)
C20 H20A 0.9500
C21 N4 1.343(4)
C21 C22 1.482(4)
C22 N5 1.354(3)
C22 C23 1.382(4)
C23 C24 1.381(4)
C23 H23A 0.9500
C24 C25 1.384(4)
C24 H24A 0.9500
C25 C26 1.388(4)
C25 H25A 0.9500
C26 N5 1.342(3)
N1 Fe1 2.222(2)
N2 Fe1 2.188(2)
N3 Fe1 2.174(2)
N4 Fe1 2.278(2)
N5 Fe1 2.159(2)
O1 H26 0.85(4)
Fe1 Br1 2.5020(5)

loop_
_geom_hbond_atom_site_label_D
_geom_hbond_atom_site_label_H
_geom_hbond_atom_site_label_A
_geom_hbond_distance_DH
_geom_hbond_distance_HA
_geom_hbond_distance_DA
_geom_hbond_angle_DHA
O1 H26 Br2 0.85(4) 2.29(4) 3.133(2) 172(3)

loop_
_geom_torsion_atom_site_label_1
_geom_torsion_atom_site_label_2
_geom_torsion_atom_site_label_3
_geom_torsion_atom_site_label_4
_geom_torsion
N1 C1 C2 C3 -2.5(5)
C1 C2 C3 C4 1.5(4)
C2 C3 C4 C5 0.9(4)
C3 C4 C5 N1 -2.7(4)
C3 C4 C5 C6 173.1(3)
N1 C5 C6 O1 179.5(2)
C4 C5 C6 O1 3.5(4)
N1 C5 C6 C7 61.6(3)
C4 C5 C6 C7 -114.4(3)
N1 C5 C6 C26 -60.1(3)
C4 C5 C6 C26 123.9(3)
O1 C6 C7 N2 -177.1(2)
C5 C6 C7 N2 -62.0(3)
C26 C6 C7 N2 60.5(3)
O1 C6 C7 C8 -0.1(4)
C5 C6 C7 C8 115.1(3)
C26 C6 C7 C8 -122.4(3)
N2 C7 C8 C9 -1.8(4)
C6 C7 C8 C9 -178.7(3)
C7 C8 C9 C10 2.7(4)
C8 C9 C10 C11 -0.9(4)
C9 C10 C11 N2 -1.8(4)
C9 C10 C11 C12 175.2(3)
N2 C11 C12 N3 7.9(3)
C10 C11 C12 N3 -169.3(3)
N2 C11 C12 C13 -172.9(3)
C10 C11 C12 C13 9.9(4)
N3 C12 C13 C14 1.4(5)
C11 C12 C13 C14 -177.8(3)
C12 C13 C14 C15 1.2(5)
C13 C14 C15 C16 -1.8(5)
C14 C15 C16 N3 -0.3(5)
N4 C17 C18 C19 0.8(5)
C17 C18 C19 C20 -1.5(5)
C18 C19 C20 C21 1.2(5)
C19 C20 C21 N4 -0.1(4)
C19 C20 C21 C22 -179.9(3)
N4 C21 C22 N5 7.5(4)
C20 C21 C22 N5 -172.6(3)
N4 C21 C22 C23 -170.7(3)
C20 C21 C22 C23 9.2(4)
N5 C22 C23 C24 1.4(4)
C21 C22 C23 C24 179.5(3)
C22 C23 C24 C25 -4.6(5)
C23 C24 C25 C26 1.8(4)
C24 C25 C26 N5 4.5(4)
C24 C25 C26 C6 -174.3(3)
O1 C6 C26 N5 -172.2(2)
C5 C6 C26 N5 69.8(3)
C7 C6 C26 N5 -49.9(3)
O1 C6 C26 C25 6.6(4)
C5 C6 C26 C25 -111.3(3)
C7 C6 C26 C25 129.0(3)
C2 C1 N1 C5 0.8(4)
C2 C1 N1 Fe1 -175.8(2)
C4 C5 N1 C1 1.8(4)
C6 C5 N1 C1 -174.1(2)
C4 C5 N1 Fe1 178.3(2)
C6 C5 N1 Fe1 2.4(3)
C10 C11 N2 C7 2.7(4)
C12 C11 N2 C7 -174.6(2)
C10 C11 N2 Fe1 -178.2(2)
C12 C11 N2 Fe1 4.6(3)
C8 C7 N2 C11 -0.9(4)
C6 C7 N2 C11 176.2(2)
C8 C7 N2 Fe1 -180.0(2)
C6 C7 N2 Fe1 -2.9(3)
C15 C16 N3 C12 2.8(4)
C15 C16 N3 Fe1 -163.6(2)
C13 C12 N3 C16 -3.4(4)
C11 C12 N3 C16 175.9(3)
C13 C12 N3 Fe1 164.2(2)
C11 C12 N3 Fe1 -16.5(3)
C18 C17 N4 C21 0.3(5)
C18 C17 N4 Fe1 -154.0(2)
C20 C21 N4 C17 -0.6(4)
C22 C21 N4 C17 179.3(3)
C20 C21 N4 Fe1 156.8(2)
C22 C21 N4 Fe1 -23.3(3)
C25 C26 N5 C22 -7.7(4)
C6 C26 N5 C22 171.1(2)
C25 C26 N5 Fe1 164.5(2)
C6 C26 N5 Fe1 -16.6(3)
C23 C22 N5 C26 4.7(4)
C21 C22 N5 C26 -173.5(2)
C23 C22 N5 Fe1 -167.9(2)
C21 C22 N5 Fe1 13.8(3)
C26 N5 Fe1 N3 102.4(2)
C22 N5 Fe1 N3 -85.3(2)
C26 N5 Fe1 N2 52.9(2)
C22 N5 Fe1 N2 -134.8(2)
C26 N5 Fe1 N1 -25.7(2)
C22 N5 Fe1 N1 146.7(2)
C26 N5 Fe1 N4 168.3(2)
C22 N5 Fe1 N4 -19.35(19)
C26 N5 Fe1 Br1 -116.1(2)
C22 N5 Fe1 Br1 56.3(2)
C16 N3 Fe1 N5 129.8(2)
C12 N3 Fe1 N5 -36.8(2)
C16 N3 Fe1 N2 -179.2(3)
C12 N3 Fe1 N2 14.11(19)
C16 N3 Fe1 N1 -112.1(2)
C12 N3 Fe1 N1 81.2(2)
C16 N3 Fe1 N4 69.1(2)
C12 N3 Fe1 N4 -97.6(2)
C16 N3 Fe1 Br1 -16.0(2)
C12 N3 Fe1 Br1 177.28(18)
C11 N2 Fe1 N5 138.9(2)
C7 N2 Fe1 N5 -42.0(2)
C11 N2 Fe1 N3 -9.80(18)
C7 N2 Fe1 N3 169.3(2)
C11 N2 Fe1 N1 -132.8(2)
C7 N2 Fe1 N1 46.3(2)
C11 N2 Fe1 N4 72.1(2)
C7 N2 Fe1 N4 -108.8(2)
C11 N2 Fe1 Br1 -73.5(3)
C7 N2 Fe1 Br1 105.7(3)
C1 N1 Fe1 N5 -150.1(2)
C5 N1 Fe1 N5 33.5(2)
C1 N1 Fe1 N3 65.4(2)
C5 N1 Fe1 N3 -110.9(2)
C1 N1 Fe1 N2 130.3(2)
C5 N1 Fe1 N2 -46.0(2)
C1 N1 Fe1 N4 -117.5(2)
C5 N1 Fe1 N4 66.2(3)
C1 N1 Fe1 Br1 -33.7(2)
C5 N1 Fe1 Br1 150.0(2)
C17 N4 Fe1 N5 178.0(3)
C21 N4 Fe1 N5 22.65(18)
C17 N4 Fe1 N3 -38.8(2)
C21 N4 Fe1 N3 165.8(2)
C17 N4 Fe1 N2 -111.1(2)
C21 N4 Fe1 N2 93.5(2)
C17 N4 Fe1 N1 143.8(2)
C21 N4 Fe1 N1 -11.6(3)
C17 N4 Fe1 Br1 58.4(2)
C21 N4 Fe1 Br1 -96.95(19)
